data_2201579
loop_
_publ_author_name
'Chen, Yandan'
'Zhang, Liyi'
'Chen, Zhongning'

_publ_section_title
;
 (\m-Benzenethiolato)bis[(bipyridine)tricarbonylrhodium(I)] perchlorate
 dichloromethane hemisolvate
;
_journal_issue 10
_journal_name_full 'Acta Crystallographica Section E'
_journal_page_first m590
_journal_page_last m591
_journal_paper_doi 10.1107/S1600536802017129
_journal_volume 58
_journal_year 2002
_chemical_formula_iupac '[Re2 (C6 H5 S) (C10 H8 N2)2 (C O)6] Cl O4, 0.5CH2 Cl2'
_chemical_formula_moiety 'C32 H21 N4 O6 Re2 S 1+, Cl O4 1-, 0.5C H2 Cl2'
_chemical_formula_sum 'C32.5 H22 Cl2 N4 O10 Re2 S'
_chemical_formula_weight 1103.90
_chemical_name_common 'C32.50 H22 Cl2 N4 O10 Re2 S'
_chemical_name_systematic
;
(\m-benzenethiolato){Bis((bipyridine)(tricarbonyl))}
dirhenium(I)perchloratedichloromethanesolvate
;
_space_group_IT_number 2
_symmetry_cell_setting triclinic
_symmetry_space_group_name_Hall '-P 1'
_symmetry_space_group_name_H-M 'P -1'
_atom_sites_solution_hydrogens geom
_atom_sites_solution_primary direct
_atom_sites_solution_secondary difmap
_audit_creation_method SHELXL-97
_cell_angle_alpha 85.9940(10)
_cell_angle_beta 86.4870(10)
_cell_angle_gamma 83.4050(10)
_cell_formula_units_Z 2
_cell_length_a 9.7014(3)
_cell_length_b 10.3257(3)
_cell_length_c 17.8823(5)
_cell_measurement_reflns_used 6144
_cell_measurement_temperature 293(2)
_cell_measurement_theta_max 25.07
_cell_measurement_theta_min 1.14
_cell_volume 1772.57(9)
_computing_cell_refinement 'SMART and SAINT (Siemens, 1994)'
_computing_data_collection 'SMART (Siemens, 1996)'
_computing_data_reduction 'XPREP in SHELXTL (Siemens, 1994)'
_computing_molecular_graphics SHELXTL
_computing_publication_material SHELXTL
_computing_structure_refinement SHELXTL
_computing_structure_solution 'SHELXTL (Siemens, 1994)'
_diffrn_ambient_temperature 293(2)
_diffrn_measured_fraction_theta_full 0.981
_diffrn_measured_fraction_theta_max 0.981
_diffrn_measurement_device_type 'Siemens SMART CCD'
_diffrn_measurement_method '\f and \w'
_diffrn_radiation_monochromator graphite
_diffrn_radiation_source 'fine-focus sealed tube'
_diffrn_radiation_type MoK\a
_diffrn_radiation_wavelength 0.71073
_diffrn_reflns_av_R_equivalents 0.0269
_diffrn_reflns_av_sigmaI/netI 0.0352
_diffrn_reflns_limit_h_max 11
_diffrn_reflns_limit_h_min -11
_diffrn_reflns_limit_k_max 12
_diffrn_reflns_limit_k_min -12
_diffrn_reflns_limit_l_max 21
_diffrn_reflns_limit_l_min -16
_diffrn_reflns_number 9243
_diffrn_reflns_theta_full 25.07
_diffrn_reflns_theta_max 25.07
_diffrn_reflns_theta_min 1.14
_exptl_absorpt_coefficient_mu 7.095
_exptl_absorpt_correction_T_max 0.090
_exptl_absorpt_correction_T_min 0.040
_exptl_absorpt_correction_type empirical
_exptl_absorpt_process_details '(SADABS; Sheldrick, 1996)'
_exptl_crystal_colour yellow
_exptl_crystal_density_diffrn 2.068
_exptl_crystal_density_method 'not measured'
_exptl_crystal_description prism
_exptl_crystal_F_000 1050
_exptl_crystal_size_max .78
_exptl_crystal_size_mid .36
_exptl_crystal_size_min .34
_refine_diff_density_max 1.353
_refine_diff_density_min -2.222
_refine_ls_extinction_coef 0.0061(3)
_refine_ls_extinction_expression Fc^*^=kFc[1+0.001xFc^2^\l^3^/sin(2\q)]^-1/4^
_refine_ls_extinction_method SHELXL97
_refine_ls_goodness_of_fit_ref 1.126
_refine_ls_hydrogen_treatment constr
_refine_ls_matrix_type full
_refine_ls_number_parameters 470
_refine_ls_number_reflns 6185
_refine_ls_number_restraints 2
_refine_ls_restrained_S_all 1.126
_refine_ls_R_factor_all 0.0483
_refine_ls_R_factor_gt 0.0377
_refine_ls_shift/su_max 0.001
_refine_ls_shift/su_mean 0.000
_refine_ls_structure_factor_coef Fsqd
_refine_ls_weighting_details 'calc w = 1/[\s^2^(Fo^2^)+(0.0571P)^2^+6.9595P] where P = (Fo^2^+2Fc^2^)/3'
_refine_ls_weighting_scheme calc
_refine_ls_wR_factor_gt 0.0953
_refine_ls_wR_factor_ref 0.1090
_reflns_number_gt 5245
_reflns_number_total 6185
_reflns_threshold_expression I>2\s(I)
_cod_data_source_file ob6174.cif
_cod_data_source_block II
_cod_depositor_comments
;
The following automatic conversions were performed:
'_symmetry_cell_setting' value 'Triclinic' changed to 'triclinic'
according to '/home/saulius/struct/CIF-dictionaries/cif_core.dic'
dictionary named 'cif_core.dic' version 2.4.1 from 2010-06-29.

Automatic conversion script
Id: cif_fix_enum 1527 2010-12-29 10:47:43Z saulius 

The following automatic conversions were performed:

'_symmetry_cell_setting' value 'Triclinic' changed to 'triclinic'
according to /home/saulius/struct/CIF-dictionaries/cif_core.dic
dictionary named 'cif_core.dic' version 2.4.1 from 2010-06-29.

Automatic conversion script
Id: cif_fix_values 1715 2011-07-08 13:25:40Z adriana 
;
_cod_original_formula_sum 'C32.50 H22 Cl2 N4 O10 Re2 S'
_cod_database_code 2201579
_cod_database_fobs_code 2201579

loop_
_symmetry_equiv_pos_as_xyz
'x, y, z'
'-x, -y, -z'

loop_
_atom_site_label
_atom_site_fract_x
_atom_site_fract_y
_atom_site_fract_z
_atom_site_U_iso_or_equiv
_atom_site_adp_type
_atom_site_calc_flag
_atom_site_refinement_flags
_atom_site_occupancy
_atom_site_disorder_assembly
_atom_site_disorder_group
_atom_site_type_symbol
Re1 0.23301(3) 0.35079(3) 0.118705(16) 0.03192(13) Uani d . 1 . . Re
Re2 0.15717(3) 0.76402(3) 0.183675(17) 0.03283(13) Uani d . 1 . . Re
Cl1 0.7755(2) 0.9347(3) 0.41867(13) 0.0577(6) Uani d . 1 . . Cl
Cl01 0.9287(7) 0.5067(7) 0.4318(3) 0.165(2) Uani d D 1 . . Cl
S1 0.3060(2) 0.54781(19) 0.17589(12) 0.0395(5) Uani d . 1 . . S
O1 0.9039(8) 0.9347(13) 0.4489(5) 0.103(3) Uani d . 1 . . O
O2 0.7146(19) 1.0619(16) 0.4113(7) 0.185(8) Uani d . 1 . . O
O3 0.6930(14) 0.8636(16) 0.4680(6) 0.153(6) Uani d . 1 . . O
O4 0.7887(10) 0.8881(11) 0.3464(5) 0.101(3) Uani d . 1 . . O
O41 0.3514(8) 0.4635(8) -0.0321(4) 0.067(2) Uani d . 1 . . O
O42 -0.0584(7) 0.4842(8) 0.0873(4) 0.066(2) Uani d . 1 . . O
O43 0.1710(7) 0.1101(7) 0.0409(4) 0.0607(18) Uani d . 1 . . O
O44 -0.1020(8) 0.6347(8) 0.2383(5) 0.076(2) Uani d . 1 . . O
O45 0.0975(9) 0.7444(8) 0.0182(4) 0.075(2) Uani d . 1 . . O
O46 -0.0191(8) 1.0292(7) 0.1803(5) 0.069(2) Uani d . 1 . . O
N1 0.1775(7) 0.2675(6) 0.2301(4) 0.0349(14) Uani d . 1 . . N
N2 0.4270(7) 0.2563(6) 0.1601(4) 0.0333(14) Uani d . 1 . . N
N3 0.2380(7) 0.7876(6) 0.2920(4) 0.0375(15) Uani d . 1 . . N
N4 0.3602(7) 0.8304(6) 0.1593(4) 0.0392(16) Uani d . 1 . . N
C1 0.0491(10) 0.2718(10) 0.2612(5) 0.049(2) Uani d . 1 . . C
H1B -0.0229 0.3167 0.2346 0.059 Uiso calc R 1 . . H
C01 1.048(3) 0.4087(18) 0.4885(11) 0.129(13) Uani d PD 0.50 . . C
H01A 1.0124 0.3262 0.5037 0.155 Uiso calc PR 0.50 . . H
H01B 1.1360 0.3906 0.4605 0.155 Uiso calc PR 0.50 . . H
C2 0.0169(11) 0.2133(11) 0.3305(6) 0.060(3) Uani d . 1 . . C
H2B -0.0743 0.2199 0.3503 0.072 Uiso calc R 1 . . H
C3 0.1206(12) 0.1458(11) 0.3695(6) 0.061(3) Uani d . 1 . . C
H3A 0.1013 0.1039 0.4161 0.074 Uiso calc R 1 . . H
C4 0.2552(11) 0.1402(9) 0.3390(5) 0.052(2) Uani d . 1 . . C
H4A 0.3274 0.0955 0.3655 0.062 Uiso calc R 1 . . H
C5 0.2834(9) 0.2011(8) 0.2687(5) 0.0406(19) Uani d . 1 . . C
C6 0.4218(9) 0.2005(7) 0.2310(5) 0.0386(18) Uani d . 1 . . C
C7 0.5433(10) 0.1496(8) 0.2667(6) 0.049(2) Uani d . 1 . . C
H7A 0.5391 0.1134 0.3158 0.059 Uiso calc R 1 . . H
C8 0.6690(10) 0.1549(10) 0.2265(6) 0.057(3) Uani d . 1 . . C
H8A 0.7506 0.1186 0.2481 0.068 Uiso calc R 1 . . H
C9 0.6750(9) 0.2126(10) 0.1556(6) 0.053(2) Uani d . 1 . . C
H9A 0.7601 0.2183 0.1293 0.064 Uiso calc R 1 . . H
C10 0.5522(9) 0.2626(8) 0.1234(5) 0.043(2) Uani d . 1 . . C
H10A 0.5561 0.3017 0.0750 0.052 Uiso calc R 1 . . H
C11 0.1649(11) 0.7839(10) 0.3581(5) 0.055(2) Uani d . 1 . . C
H11A 0.0708 0.7737 0.3588 0.066 Uiso calc R 1 . . H
C12 0.2240(12) 0.7948(11) 0.4246(5) 0.060(3) Uani d . 1 . . C
H12A 0.1697 0.7933 0.4693 0.072 Uiso calc R 1 . . H
C13 0.3629(11) 0.8079(10) 0.4255(6) 0.058(3) Uani d . 1 . . C
H13A 0.4045 0.8132 0.4706 0.070 Uiso calc R 1 . . H
C14 0.4390(12) 0.8129(10) 0.3583(6) 0.057(3) Uani d . 1 . . C
H14A 0.5335 0.8217 0.3573 0.068 Uiso calc R 1 . . H
C15 0.3748(9) 0.8049(8) 0.2923(5) 0.0404(19) Uani d . 1 . . C
C16 0.4443(8) 0.8242(7) 0.2171(5) 0.0368(18) Uani d . 1 . . C
C17 0.5850(10) 0.8386(10) 0.2051(6) 0.056(2) Uani d . 1 . . C
H17A 0.6420 0.8329 0.2454 0.067 Uiso calc R 1 . . H
C18 0.6391(11) 0.8614(11) 0.1329(7) 0.068(3) Uani d . 1 . . C
H18A 0.7333 0.8692 0.1240 0.082 Uiso calc R 1 . . H
C19 0.5522(10) 0.8725(10) 0.0741(6) 0.056(3) Uani d . 1 . . C
H19A 0.5865 0.8907 0.0252 0.068 Uiso calc R 1 . . H
C20 0.4139(10) 0.8564(9) 0.0886(6) 0.050(2) Uani d . 1 . . C
H20A 0.3556 0.8636 0.0488 0.060 Uiso calc R 1 . . H
C31 0.3972(9) 0.5039(8) 0.2596(5) 0.042(2) Uani d . 1 . . C
C32 0.5397(10) 0.5029(8) 0.2540(6) 0.048(2) Uani d . 1 . . C
H32A 0.5846 0.5238 0.2081 0.057 Uiso calc R 1 . . H
C33 0.6151(12) 0.4711(12) 0.3166(7) 0.071(3) Uani d . 1 . . C
H33A 0.7109 0.4730 0.3135 0.085 Uiso calc R 1 . . H
C34 0.5480(15) 0.4364(13) 0.3838(7) 0.080(4) Uani d . 1 . . C
H34A 0.5999 0.4115 0.4255 0.096 Uiso calc R 1 . . H
C35 0.4066(15) 0.4378(12) 0.3906(6) 0.073(3) Uani d . 1 . . C
H35A 0.3621 0.4161 0.4366 0.088 Uiso calc R 1 . . H
C36 0.3311(11) 0.4722(9) 0.3276(6) 0.054(2) Uani d . 1 . . C
H36A 0.2349 0.4739 0.3312 0.064 Uiso calc R 1 . . H
C41 0.3039(9) 0.4233(9) 0.0241(5) 0.043(2) Uani d . 1 . . C
C42 0.0515(9) 0.4352(8) 0.0971(4) 0.0389(18) Uani d . 1 . . C
C43 0.1935(8) 0.2010(9) 0.0702(5) 0.0421(19) Uani d . 1 . . C
C44 -0.0066(9) 0.6835(9) 0.2178(5) 0.047(2) Uani d . 1 . . C
C45 0.1166(10) 0.7502(9) 0.0816(5) 0.047(2) Uani d . 1 . . C
C46 0.0491(9) 0.9316(8) 0.1822(5) 0.0427(19) Uani d . 1 . . C

loop_
_atom_site_aniso_label
_atom_site_aniso_U_11
_atom_site_aniso_U_22
_atom_site_aniso_U_33
_atom_site_aniso_U_12
_atom_site_aniso_U_13
_atom_site_aniso_U_23
Re1 0.0340(2) 0.0352(2) 0.02719(19) -0.00303(13) -0.00627(13) -0.00376(13)
Re2 0.03205(19) 0.0353(2) 0.0314(2) 0.00023(13) -0.00579(13) -0.00696(13)
Cl1 0.0447(12) 0.0912(19) 0.0398(12) -0.0113(12) -0.0107(10) -0.0097(12)
Cl01 0.169(5) 0.201(6) 0.135(5) -0.036(5) -0.056(4) -0.022(4)
S1 0.0456(11) 0.0343(10) 0.0392(11) 0.0019(9) -0.0140(9) -0.0086(8)
O1 0.055(5) 0.206(11) 0.056(5) -0.043(6) -0.012(4) -0.012(6)
O2 0.259(18) 0.184(13) 0.089(8) 0.119(13) -0.054(10) -0.047(9)
O3 0.133(10) 0.256(17) 0.092(8) -0.126(11) -0.006(7) 0.010(9)
O4 0.099(7) 0.144(8) 0.065(6) 0.000(6) -0.023(5) -0.047(6)
O41 0.061(4) 0.091(5) 0.048(4) -0.022(4) -0.005(3) 0.016(4)
O42 0.048(4) 0.081(5) 0.069(5) 0.013(4) -0.026(4) -0.014(4)
O43 0.067(4) 0.051(4) 0.070(5) -0.017(3) -0.001(4) -0.029(4)
O44 0.065(5) 0.096(6) 0.072(5) -0.038(4) 0.012(4) -0.015(4)
O45 0.093(6) 0.097(6) 0.038(4) -0.003(5) -0.032(4) -0.005(4)
O46 0.062(4) 0.052(4) 0.087(6) 0.021(4) 0.006(4) -0.011(4)
N1 0.039(4) 0.037(3) 0.029(3) -0.005(3) 0.000(3) -0.006(3)
N2 0.038(4) 0.028(3) 0.034(4) -0.001(3) -0.005(3) -0.001(3)
N3 0.043(4) 0.037(4) 0.032(4) 0.001(3) -0.004(3) -0.011(3)
N4 0.036(4) 0.034(3) 0.048(4) -0.001(3) -0.007(3) -0.009(3)
C1 0.047(5) 0.066(6) 0.037(5) -0.017(4) -0.003(4) -0.005(4)
C01 0.13(3) 0.17(4) 0.09(2) -0.02(3) 0.01(2) -0.02(2)
C2 0.060(6) 0.074(7) 0.049(6) -0.024(5) 0.004(5) -0.009(5)
C3 0.080(7) 0.069(7) 0.037(5) -0.024(6) 0.012(5) -0.003(5)
C4 0.071(6) 0.046(5) 0.037(5) -0.009(5) -0.007(5) 0.006(4)
C5 0.055(5) 0.038(4) 0.031(4) -0.011(4) -0.011(4) 0.002(3)
C6 0.044(5) 0.030(4) 0.041(5) 0.000(3) -0.006(4) -0.005(3)
C7 0.053(5) 0.039(5) 0.053(6) 0.004(4) -0.023(4) 0.006(4)
C8 0.047(5) 0.054(6) 0.069(7) 0.005(4) -0.020(5) -0.001(5)
C9 0.036(5) 0.064(6) 0.059(6) 0.001(4) 0.001(4) -0.015(5)
C10 0.044(5) 0.046(5) 0.039(5) -0.002(4) 0.002(4) -0.011(4)
C11 0.059(6) 0.070(6) 0.036(5) -0.001(5) 0.005(4) -0.011(4)
C12 0.077(7) 0.071(7) 0.032(5) -0.008(6) 0.005(5) -0.017(5)
C13 0.068(7) 0.070(7) 0.038(5) -0.010(5) -0.013(5) -0.007(5)
C14 0.065(6) 0.053(6) 0.057(6) -0.010(5) -0.019(5) -0.011(5)
C15 0.046(5) 0.035(4) 0.043(5) -0.002(4) -0.013(4) -0.016(4)
C16 0.040(4) 0.031(4) 0.041(5) -0.008(3) -0.005(4) -0.007(3)
C17 0.044(5) 0.057(6) 0.071(7) -0.010(4) -0.009(5) -0.014(5)
C18 0.046(6) 0.072(7) 0.087(9) -0.013(5) 0.008(6) -0.013(6)
C19 0.054(6) 0.066(6) 0.046(6) -0.009(5) 0.022(5) 0.000(5)
C20 0.052(5) 0.046(5) 0.051(6) 0.002(4) -0.004(4) -0.006(4)
C31 0.049(5) 0.034(4) 0.043(5) -0.003(4) -0.020(4) -0.004(4)
C32 0.049(5) 0.038(5) 0.056(6) -0.002(4) -0.012(4) -0.005(4)
C33 0.059(7) 0.075(8) 0.083(9) -0.006(6) -0.033(6) -0.011(6)
C34 0.092(9) 0.086(8) 0.068(8) -0.006(7) -0.056(7) -0.007(6)
C35 0.102(10) 0.076(8) 0.043(6) -0.015(7) -0.019(6) -0.002(5)
C36 0.064(6) 0.052(5) 0.050(6) -0.015(5) -0.017(5) -0.005(4)
C41 0.037(4) 0.051(5) 0.044(5) -0.005(4) -0.006(4) -0.003(4)
C42 0.046(5) 0.043(5) 0.031(4) -0.005(4) -0.014(4) -0.007(3)
C43 0.033(4) 0.049(5) 0.044(5) -0.005(4) 0.006(4) -0.012(4)
C44 0.044(5) 0.052(5) 0.046(5) -0.009(4) -0.003(4) -0.010(4)
C45 0.050(5) 0.041(5) 0.050(6) -0.002(4) -0.015(4) -0.002(4)
C46 0.039(4) 0.040(5) 0.050(5) 0.002(4) -0.007(4) -0.009(4)

loop_
_atom_type_symbol
_atom_type_description
_atom_type_scat_dispersion_real
_atom_type_scat_dispersion_imag
_atom_type_scat_source
C C 0.0033 0.0016 'International Tables Vol C Tables 4.2.6.8 and 6.1.1.4'
H H 0.0000 0.0000 'International Tables Vol C Tables 4.2.6.8 and 6.1.1.4'
N N 0.0061 0.0033 'International Tables Vol C Tables 4.2.6.8 and 6.1.1.4'
O O 0.0106 0.0060 'International Tables Vol C Tables 4.2.6.8 and 6.1.1.4'
S S 0.1246 0.1234 'International Tables Vol C Tables 4.2.6.8 and 6.1.1.4'
Cl Cl 0.1484 0.1585 'International Tables Vol C Tables 4.2.6.8 and 6.1.1.4'
Re Re -1.0185 7.2310 'International Tables Vol C Tables 4.2.6.8 and 6.1.1.4'

loop_
_geom_angle_atom_site_label_1
_geom_angle_atom_site_label_2
_geom_angle_atom_site_label_3
_geom_angle_site_symmetry_1
_geom_angle
_geom_angle_publ_flag
C43 Re1 C41 . 89.5(4) ?
C43 Re1 C42 . 89.6(3) ?
C41 Re1 C42 . 89.2(4) ?
C43 Re1 N2 . 93.9(3) ?
C41 Re1 N2 . 98.5(3) ?
C42 Re1 N2 . 171.6(3) ?
C43 Re1 N1 . 93.3(3) ?
C41 Re1 N1 . 173.3(3) ?
C42 Re1 N1 . 97.0(3) ?
N2 Re1 N1 . 75.3(2) yes
C43 Re1 S1 . 174.8(2) yes
C41 Re1 S1 . 86.6(3) yes
C42 Re1 S1 . 93.9(2) yes
N2 Re1 S1 . 83.18(17) yes
N1 Re1 S1 . 90.15(17) yes
C45 Re2 C46 . 89.2(4) ?
C45 Re2 C44 . 90.7(4) ?
C46 Re2 C44 . 89.5(4) ?
C45 Re2 N4 . 96.0(3) ?
C46 Re2 N4 . 98.1(3) ?
C44 Re2 N4 . 169.9(3) ?
C45 Re2 N3 . 170.2(3) ?
C46 Re2 N3 . 93.0(3) ?
C44 Re2 N3 . 98.9(3) ?
N4 Re2 N3 . 74.2(3) yes
C45 Re2 S1 . 87.5(3) yes
C46 Re2 S1 . 175.8(3) yes
C44 Re2 S1 . 93.2(3) yes
N4 Re2 S1 . 79.59(18) yes
N3 Re2 S1 . 89.80(18) yes
O2 Cl1 O3 . 108.8(11) ?
O2 Cl1 O1 . 108.3(10) ?
O3 Cl1 O1 . 108.6(7) ?
O2 Cl1 O4 . 106.7(7) ?
O3 Cl1 O4 . 112.6(8) ?
O1 Cl1 O4 . 111.7(6) ?
C01 Cl01 C01 2_766 71.5(7) ?
C31 S1 Re2 . 111.8(3) yes
C31 S1 Re1 . 112.1(3) yes
Re2 S1 Re1 . 124.35(8) yes
C1 N1 C5 . 118.5(7) ?
C1 N1 Re1 . 125.1(6) ?
C5 N1 Re1 . 116.4(5) ?
C10 N2 C6 . 118.8(7) ?
C10 N2 Re1 . 124.2(5) ?
C6 N2 Re1 . 116.6(5) ?
C11 N3 C15 . 117.8(8) ?
C11 N3 Re2 . 125.4(6) ?
C15 N3 Re2 . 116.8(5) ?
C16 N4 C20 . 118.8(7) ?
C16 N4 Re2 . 116.7(6) ?
C20 N4 Re2 . 123.5(6) ?
N1 C1 C2 . 123.6(9) ?
N1 C1 H1B . 118.2 ?
C2 C1 H1B . 118.2 ?
Cl01 C01 Cl01 2_766 108.5(7) ?
Cl01 C01 H01A 2_766 110.0 ?
Cl01 C01 H01A . 110.0 ?
Cl01 C01 H01B 2_766 110.0 ?
Cl01 C01 H01B . 110.0 ?
H01A C01 H01B . 108.4 ?
C3 C2 C1 . 118.8(10) ?
C3 C2 H2B . 120.6 ?
C1 C2 H2B . 120.6 ?
C2 C3 C4 . 119.0(9) ?
C2 C3 H3A . 120.5 ?
C4 C3 H3A . 120.5 ?
C3 C4 C5 . 120.4(10) ?
C3 C4 H4A . 119.8 ?
C5 C4 H4A . 119.8 ?
N1 C5 C4 . 119.7(8) ?
N1 C5 C6 . 115.4(7) ?
C4 C5 C6 . 124.8(8) ?
N2 C6 C7 . 121.5(8) ?
N2 C6 C5 . 116.1(7) ?
C7 C6 C5 . 122.4(8) ?
C8 C7 C6 . 117.9(9) ?
C8 C7 H7A . 121.0 ?
C6 C7 H7A . 121.0 ?
C9 C8 C7 . 120.8(9) ?
C9 C8 H8A . 119.6 ?
C7 C8 H8A . 119.6 ?
C8 C9 C10 . 118.8(9) ?
C8 C9 H9A . 120.6 ?
C10 C9 H9A . 120.6 ?
N2 C10 C9 . 122.1(8) ?
N2 C10 H10A . 118.9 ?
C9 C10 H10A . 118.9 ?
N3 C11 C12 . 122.2(10) ?
N3 C11 H11A . 118.9 ?
C12 C11 H11A . 118.9 ?
C11 C12 C13 . 120.3(9) ?
C11 C12 H12A . 119.9 ?
C13 C12 H12A . 119.9 ?
C12 C13 C14 . 118.3(9) ?
C12 C13 H13A . 120.9 ?
C14 C13 H13A . 120.9 ?
C13 C14 C15 . 119.7(10) ?
C13 C14 H14A . 120.2 ?
C15 C14 H14A . 120.2 ?
N3 C15 C14 . 121.7(9) ?
N3 C15 C16 . 114.7(7) ?
C14 C15 C16 . 123.4(8) ?
N4 C16 C17 . 121.2(8) ?
N4 C16 C15 . 115.0(7) ?
C17 C16 C15 . 123.7(8) ?
C18 C17 C16 . 119.4(10) ?
C18 C17 H17A . 120.3 ?
C16 C17 H17A . 120.3 ?
C17 C18 C19 . 119.4(9) ?
C17 C18 H18A . 120.3 ?
C19 C18 H18A . 120.3 ?
C20 C19 C18 . 119.2(9) ?
C20 C19 H19A . 120.4 ?
C18 C19 H19A . 120.4 ?
N4 C20 C19 . 122.0(9) ?
N4 C20 H20A . 119.0 ?
C19 C20 H20A . 119.0 ?
C36 C31 C32 . 120.0(8) ?
C36 C31 S1 . 122.8(7) ?
C32 C31 S1 . 117.2(7) ?
C33 C32 C31 . 119.8(10) ?
C33 C32 H32A . 120.1 ?
C31 C32 H32A . 120.1 ?
C32 C33 C34 . 119.6(11) ?
C32 C33 H33A . 120.2 ?
C34 C33 H33A . 120.2 ?
C35 C34 C33 . 121.4(10) ?
C35 C34 H34A . 119.3 ?
C33 C34 H34A . 119.3 ?
C34 C35 C36 . 118.6(11) ?
C34 C35 H35A . 120.7 ?
C36 C35 H35A . 120.7 ?
C31 C36 C35 . 120.5(10) ?
C31 C36 H36A . 119.7 ?
C35 C36 H36A . 119.7 ?
O41 C41 Re1 . 177.2(8) ?
O42 C42 Re1 . 177.1(8) ?
O43 C43 Re1 . 179.3(8) ?
O44 C44 Re2 . 179.2(10) ?
O45 C45 Re2 . 176.8(9) ?
O46 C46 Re2 . 177.5(8) ?

loop_
_geom_bond_atom_site_label_1
_geom_bond_atom_site_label_2
_geom_bond_site_symmetry_2
_geom_bond_distance
_geom_bond_publ_flag
Re1 C43 . 1.912(9) yes
Re1 C41 . 1.921(9) yes
Re1 C42 . 1.922(9) yes
Re1 N2 . 2.165(6) yes
Re1 N1 . 2.175(6) yes
Re1 S1 . 2.529(2) yes
Re2 C45 . 1.909(9) yes
Re2 C46 . 1.917(8) yes
Re2 C44 . 1.924(9) yes
Re2 N4 . 2.169(7) yes
Re2 N3 . 2.173(7) yes
Re2 S1 . 2.523(2) yes
Cl1 O2 . 1.378(13) ?
Cl1 O3 . 1.385(11) ?
Cl1 O1 . 1.387(8) ?
Cl1 O4 . 1.403(8) ?
Cl01 C01 2_766 1.763(5) ?
Cl01 C01 . 1.766(5) ?
S1 C31 . 1.791(8) ?
O41 C41 . 1.151(11) ?
O42 C42 . 1.144(10) ?
O43 C43 . 1.154(10) ?
O44 C44 . 1.133(11) ?
O45 C45 . 1.167(11) ?
O46 C46 . 1.140(10) ?
N1 C1 . 1.331(11) ?
N1 C5 . 1.364(11) ?
N2 C10 . 1.351(11) ?
N2 C6 . 1.357(10) ?
N3 C11 . 1.341(11) ?
N3 C15 . 1.359(11) ?
N4 C16 . 1.349(11) ?
N4 C20 . 1.359(12) ?
C1 C2 . 1.374(13) ?
C1 H1B . 0.9300 ?
C01 Cl01 2_766 1.763(5) ?
C01 H01A . 0.9700 ?
C01 H01B . 0.9700 ?
C2 C3 . 1.357(16) ?
C2 H2B . 0.9300 ?
C3 C4 . 1.380(15) ?
C3 H3A . 0.9300 ?
C4 C5 . 1.392(12) ?
C4 H4A . 0.9300 ?
C5 C6 . 1.464(12) ?
C6 C7 . 1.406(12) ?
C7 C8 . 1.382(14) ?
C7 H7A . 0.9300 ?
C8 C9 . 1.364(14) ?
C8 H8A . 0.9300 ?
C9 C10 . 1.385(13) ?
C9 H9A . 0.9300 ?
C10 H10A . 0.9300 ?
C11 C12 . 1.368(14) ?
C11 H11A . 0.9300 ?
C12 C13 . 1.372(15) ?
C12 H12A . 0.9300 ?
C13 C14 . 1.372(14) ?
C13 H13A . 0.9300 ?
C14 C15 . 1.380(12) ?
C14 H14A . 0.9300 ?
C15 C16 . 1.479(12) ?
C16 C17 . 1.392(12) ?
C17 C18 . 1.378(16) ?
C17 H17A . 0.9300 ?
C18 C19 . 1.379(16) ?
C18 H18A . 0.9300 ?
C19 C20 . 1.377(13) ?
C19 H19A . 0.9300 ?
C20 H20A . 0.9300 ?
C31 C36 . 1.376(14) ?
C31 C32 . 1.379(13) ?
C32 C33 . 1.373(14) ?
C32 H32A . 0.9300 ?
C33 C34 . 1.377(18) ?
C33 H33A . 0.9300 ?
C34 C35 . 1.368(18) ?
C34 H34A . 0.9300 ?
C35 C36 . 1.385(14) ?
C35 H35A . 0.9300 ?
C36 H36A . 0.9300 ?
